data_1504006
loop_
_publ_author_name
'Liang, Lei'
'Li, Zhengkai'
'Zhou, Xiangge'

_publ_section_title
;
 Pyridine N-oxides as ligands in Cu-catalyzed N-arylation of imidazoles in
 water.
;
_journal_issue 15
_journal_name_full 'Organic letters'
_journal_page_first 3294
_journal_page_last 3297
_journal_paper_doi 10.1021/ol9010773
_journal_volume 11
_journal_year 2009
_chemical_formula_sum 'C9 H9 N3'
_chemical_formula_weight 159.19
_chemical_name_systematic
;
 ?
;
_space_group_IT_number 88
_symmetry_cell_setting tetragonal
_symmetry_space_group_name_Hall '-I 4ad'
_symmetry_space_group_name_H-M 'I 41/a :2'
_atom_sites_solution_hydrogens geom
_atom_sites_solution_primary direct
_atom_sites_solution_secondary difmap
_audit_creation_method SHELXL-97
_cell_angle_alpha 90.00
_cell_angle_beta 90.00
_cell_angle_gamma 90.00
_cell_formula_units_Z 16
_cell_length_a 16.9796(4)
_cell_length_b 16.9796(4)
_cell_length_c 11.4331(3)
_cell_measurement_reflns_used 3617
_cell_measurement_temperature 296(2)
_cell_measurement_theta_max 23.16
_cell_measurement_theta_min 2.15
_cell_volume 3296.24(14)
_computing_cell_refinement 'Bruker SMART'
_computing_data_collection 'Bruker SMART'
_computing_data_reduction 'Bruker SAINT'
_computing_molecular_graphics 'Bruker SHELXTL'
_computing_publication_material 'Bruker SHELXTL'
_computing_structure_refinement 'SHELXL-97 (Sheldrick, 1997)'
_computing_structure_solution 'SHELXS-97 (Sheldrick, 1990)'
_diffrn_ambient_temperature 296(2)
_diffrn_measured_fraction_theta_full 0.948
_diffrn_measured_fraction_theta_max 0.948
_diffrn_measurement_device_type 'CCD area detector'
_diffrn_measurement_method 'phi and omega scans'
_diffrn_radiation_monochromator graphite
_diffrn_radiation_source 'fine-focus sealed tube'
_diffrn_radiation_type MoK\a
_diffrn_radiation_wavelength 0.71073
_diffrn_reflns_av_R_equivalents 0.0856
_diffrn_reflns_av_sigmaI/netI 0.0602
_diffrn_reflns_limit_h_max 22
_diffrn_reflns_limit_h_min -20
_diffrn_reflns_limit_k_max 22
_diffrn_reflns_limit_k_min -22
_diffrn_reflns_limit_l_max 14
_diffrn_reflns_limit_l_min -14
_diffrn_reflns_number 16508
_diffrn_reflns_theta_full 27.54
_diffrn_reflns_theta_max 27.54
_diffrn_reflns_theta_min 2.15
_exptl_absorpt_coefficient_mu 0.082
_exptl_absorpt_correction_T_max 0.9744
_exptl_absorpt_correction_T_min 0.9604
_exptl_absorpt_correction_type multi-scan
_exptl_absorpt_process_details 'SAINT ver 7.34; Bruker SADABS'
_exptl_crystal_colour colourless
_exptl_crystal_density_diffrn 1.283
_exptl_crystal_density_method 'not measured'
_exptl_crystal_description BLOCK
_exptl_crystal_F_000 1344
_exptl_crystal_size_max 0.50
_exptl_crystal_size_mid 0.40
_exptl_crystal_size_min 0.32
_refine_diff_density_max 0.107
_refine_diff_density_min -0.153
_refine_diff_density_rms 0.033
_refine_ls_extinction_method none
_refine_ls_goodness_of_fit_ref 0.992
_refine_ls_hydrogen_treatment mixed
_refine_ls_matrix_type full
_refine_ls_number_parameters 145
_refine_ls_number_reflns 1813
_refine_ls_number_restraints 0
_refine_ls_restrained_S_all 0.992
_refine_ls_R_factor_all 0.0956
_refine_ls_R_factor_gt 0.0391
_refine_ls_shift/su_max 0.000
_refine_ls_shift/su_mean 0.000
_refine_ls_structure_factor_coef Fsqd
_refine_ls_weighting_details 'calc w=1/[\s^2^(Fo^2^)+(0.0100P)^2^+0.0000P] where P=(Fo^2^+2Fc^2^)/3'
_refine_ls_weighting_scheme calc
_refine_ls_wR_factor_gt 0.0649
_refine_ls_wR_factor_ref 0.0717
_reflns_number_gt 865
_reflns_number_total 1813
_reflns_threshold_expression >2sigma(I)
_cod_data_source_file ol9010773_si_002.cif
_cod_data_source_block wy1
_cod_depositor_comments
;
The following automatic conversions were performed:

'_symmetry_cell_setting' value 'Tetragonal' changed to 'tetragonal'
according to /home/saulius/struct/CIF-dictionaries/cif_core.dic
dictionary named 'cif_core.dic' version 2.4.2 from 2011-04-26.

Automatic conversion script
Id: cif_fix_values 1715 2011-07-08 13:25:40Z adriana 
;
_cod_original_sg_symbol_H-M I4(1)/a
_cod_database_code 1504006

loop_
_symmetry_equiv_pos_as_xyz
'x, y, z'
'-x+1/2, -y, z+1/2'
'-y+3/4, x+1/4, z+1/4'
'y+3/4, -x+3/4, z+3/4'
'x+1/2, y+1/2, z+1/2'
'-x+1, -y+1/2, z+1'
'-y+5/4, x+3/4, z+3/4'
'y+5/4, -x+5/4, z+5/4'
'-x, -y, -z'
'x-1/2, y, -z-1/2'
'y-3/4, -x-1/4, -z-1/4'
'-y-3/4, x-3/4, -z-3/4'
'-x+1/2, -y+1/2, -z+1/2'
'x, y+1/2, -z'
'y-1/4, -x+1/4, -z+1/4'
'-y-1/4, x-1/4, -z-1/4'

loop_
_atom_site_label
_atom_site_type_symbol
_atom_site_fract_x
_atom_site_fract_y
_atom_site_fract_z
_atom_site_U_iso_or_equiv
_atom_site_adp_type
_atom_site_occupancy
_atom_site_symmetry_multiplicity
_atom_site_calc_flag
N1 N 0.59346(7) 0.66595(7) 0.56735(9) 0.0699(3) Uani 1 1 d
H1A H 0.5985(7) 0.7099(7) 0.6012(9) 0.068(4) Uiso 1 1 d
H1B H 0.6095(8) 0.6228(7) 0.6134(10) 0.082(4) Uiso 1 1 d
N2 N 0.69226(6) 0.66138(6) 0.09929(8) 0.0534(3) Uani 1 1 d
N3 N 0.76045(6) 0.62754(6) -0.05791(9) 0.0702(3) Uani 1 1 d
C1 C 0.61937(7) 0.66532(7) 0.45160(10) 0.0537(3) Uani 1 1 d
C2 C 0.64217(7) 0.59557(7) 0.39890(10) 0.0544(4) Uani 1 1 d
H2A H 0.6429(6) 0.5455(6) 0.4434(9) 0.060(3) Uiso 1 1 d
C3 C 0.66484(7) 0.59421(7) 0.28333(11) 0.0550(4) Uani 1 1 d
H3A H 0.6766(6) 0.5467(6) 0.2475(9) 0.062(3) Uiso 1 1 d
C4 C 0.66657(7) 0.66268(7) 0.21845(10) 0.0486(3) Uani 1 1 d
C5 C 0.64370(8) 0.73239(7) 0.26973(11) 0.0597(4) Uani 1 1 d
H5A H 0.6456(6) 0.7808(6) 0.2271(9) 0.066(4) Uiso 1 1 d
C6 C 0.61922(8) 0.73357(8) 0.38465(11) 0.0618(4) Uani 1 1 d
H6A H 0.6037(7) 0.7822(6) 0.4202(9) 0.065(4) Uiso 1 1 d
C7 C 0.74786(7) 0.61324(8) 0.05369(12) 0.0610(4) Uani 1 1 d
H7A H 0.7746(6) 0.5727(6) 0.1019(8) 0.057(3) Uiso 1 1 d
C8 C 0.71101(9) 0.68872(9) -0.08414(12) 0.0721(4) Uani 1 1 d
H8A H 0.7096(7) 0.7107(7) -0.1611(10) 0.072(4) Uiso 1 1 d
C9 C 0.66910(8) 0.71005(8) 0.01023(12) 0.0658(4) Uani 1 1 d
H9A H 0.6306(7) 0.7502(7) 0.0202(9) 0.077(4) Uiso 1 1 d

loop_
_atom_site_aniso_label
_atom_site_aniso_U_11
_atom_site_aniso_U_22
_atom_site_aniso_U_33
_atom_site_aniso_U_23
_atom_site_aniso_U_13
_atom_site_aniso_U_12
N1 0.0895(8) 0.0625(8) 0.0576(7) 0.0016(7) 0.0113(6) -0.0005(7)
N2 0.0523(6) 0.0529(6) 0.0550(6) 0.0026(5) 0.0020(5) -0.0014(5)
N3 0.0745(7) 0.0756(8) 0.0604(7) -0.0051(6) 0.0090(6) -0.0005(6)
C1 0.0524(7) 0.0542(8) 0.0544(7) 0.0016(7) 0.0011(6) -0.0049(6)
C2 0.0571(8) 0.0478(8) 0.0583(8) 0.0083(7) -0.0004(7) 0.0005(6)
C3 0.0562(8) 0.0446(7) 0.0642(9) -0.0019(7) 0.0009(7) 0.0017(6)
C4 0.0453(7) 0.0491(7) 0.0515(7) -0.0007(6) 0.0028(6) -0.0036(6)
C5 0.0713(9) 0.0445(7) 0.0633(8) 0.0058(7) 0.0082(7) -0.0025(7)
C6 0.0752(9) 0.0450(8) 0.0652(8) -0.0029(7) 0.0100(7) 0.0013(7)
C7 0.0580(8) 0.0656(9) 0.0592(9) 0.0000(7) 0.0015(7) 0.0060(7)
C8 0.0844(11) 0.0716(9) 0.0604(9) 0.0090(8) 0.0062(9) -0.0027(8)
C9 0.0723(9) 0.0594(8) 0.0658(8) 0.0105(8) 0.0045(8) 0.0051(7)

loop_
_atom_type_symbol
_atom_type_description
_atom_type_scat_dispersion_real
_atom_type_scat_dispersion_imag
_atom_type_scat_source
C C 0.0033 0.0016 'International Tables Vol C Tables 4.2.6.8 and 6.1.1.4'
H H 0.0000 0.0000 'International Tables Vol C Tables 4.2.6.8 and 6.1.1.4'
N N 0.0061 0.0033 'International Tables Vol C Tables 4.2.6.8 and 6.1.1.4'

loop_
_geom_angle_atom_site_label_1
_geom_angle_atom_site_label_2
_geom_angle_atom_site_label_3
_geom_angle
C1 N1 H1A 114.1(8)
C1 N1 H1B 115.7(7)
H1A N1 H1B 113.7(10)
C7 N2 C9 106.17(10)
C7 N2 C4 126.08(10)
C9 N2 C4 127.69(10)
C7 N3 C8 104.63(11)
C2 C1 C6 118.34(11)
C2 C1 N1 120.52(11)
C6 C1 N1 121.06(12)
C3 C2 C1 120.69(12)
C3 C2 H2A 118.3(6)
C1 C2 H2A 121.0(6)
C2 C3 C4 120.53(11)
C2 C3 H3A 120.0(7)
C4 C3 H3A 119.4(7)
C5 C4 C3 119.31(11)
C5 C4 N2 120.32(10)
C3 C4 N2 120.37(10)
C4 C5 C6 120.24(12)
C4 C5 H5A 120.8(6)
C6 C5 H5A 118.9(6)
C5 C6 C1 120.84(12)
C5 C6 H6A 120.0(6)
C1 C6 H6A 119.1(6)
N3 C7 N2 112.05(12)
N3 C7 H7A 126.3(6)
N2 C7 H7A 121.6(6)
C9 C8 N3 110.72(12)
C9 C8 H8A 128.4(7)
N3 C8 H8A 120.9(7)
C8 C9 N2 106.42(12)
C8 C9 H9A 130.9(7)
N2 C9 H9A 122.7(7)

loop_
_geom_bond_atom_site_label_1
_geom_bond_atom_site_label_2
_geom_bond_distance
N1 C1 1.3946(15)
N1 H1A 0.846(11)
N1 H1B 0.943(12)
N2 C7 1.3532(15)
N2 C9 1.3691(15)
N2 C4 1.4307(14)
N3 C7 1.3164(15)
N3 C8 1.3690(17)
C1 C2 1.3841(16)
C1 C6 1.3888(16)
C2 C3 1.3764(16)
C2 H2A 0.991(10)
C3 C4 1.3795(15)
C3 H3A 0.926(11)
C4 C5 1.3767(16)
C5 C6 1.3782(16)
C5 H5A 0.957(10)
C6 H6A 0.957(10)
C7 H7A 0.991(10)
C8 C9 1.3423(18)
C8 H8A 0.956(11)
C9 H9A 0.951(11)

loop_
_geom_hbond_atom_site_label_D
_geom_hbond_atom_site_label_H
_geom_hbond_atom_site_label_A
_geom_hbond_distance_DH
_geom_hbond_distance_HA
_geom_hbond_distance_DA
_geom_hbond_angle_DHA
_geom_hbond_site_symmetry_A
N1 H1A N1 0.846(11) 2.463(11) 3.2936(17) 167.4(11) 12_767
N1 H1B N3 0.943(12) 2.120(12) 3.0410(16) 165.1(11) 7_545

loop_
_geom_torsion_atom_site_label_1
_geom_torsion_atom_site_label_2
_geom_torsion_atom_site_label_3
_geom_torsion_atom_site_label_4
_geom_torsion
C6 C1 C2 C3 0.61(18)
N1 C1 C2 C3 177.43(12)
C1 C2 C3 C4 1.17(19)
C2 C3 C4 C5 -1.42(18)
C2 C3 C4 N2 178.25(11)
C7 N2 C4 C5 146.66(13)
C9 N2 C4 C5 -29.97(18)
C7 N2 C4 C3 -33.01(17)
C9 N2 C4 C3 150.36(12)
C3 C4 C5 C6 -0.11(19)
N2 C4 C5 C6 -179.78(11)
C4 C5 C6 C1 1.9(2)
C2 C1 C6 C5 -2.15(19)
N1 C1 C6 C5 -178.96(12)
C8 N3 C7 N2 0.86(15)
C9 N2 C7 N3 -0.85(15)
C4 N2 C7 N3 -178.07(10)
C7 N3 C8 C9 -0.55(16)
N3 C8 C9 N2 0.06(16)
C7 N2 C9 C8 0.46(14)
C4 N2 C9 C8 177.62(11)

loop_
_cod_related_entry_id
_cod_related_entry_code
_cod_related_entry_database
1 283414 ChemSpider
